data_7215625
loop_
_publ_author_name
'Kostakis, George E.'
'Abbas, Ghulam'
'Anson, Christopher E.'
'Powell, Annie K.'

_publ_section_title
;
 Inclusion of a well resolved T4(2)6(2) water tape in a H-bonded,
 (4,7)-binodal 3D network
;
_journal_coden_ASTM CRECF4
_journal_issue 1
_journal_name_full CrystEngComm
_journal_page_first 82
_journal_page_last 86
_journal_paper_doi 10.1039/b811376a
_journal_volume 11
_journal_year 2009
_chemical_formula_moiety 'C8 H21 Ce N8 O8, C8 H4 N8, 12(H2 O)'
_chemical_formula_sum 'C16 H49 Ce N16 O20'
_chemical_formula_weight 925.83
_space_group_IT_number 14
_symmetry_cell_setting monoclinic
_symmetry_space_group_name_Hall '-P 2yn'
_symmetry_space_group_name_H-M 'P 1 21/n 1'
_atom_sites_solution_hydrogens geom
_atom_sites_solution_primary direct
_atom_sites_solution_secondary difmap
_audit_creation_method SHELXL-97
_cell_angle_alpha 90.00
_cell_angle_beta 111.216(1)
_cell_angle_gamma 90.00
_cell_formula_units_Z 4
_cell_length_a 11.2155(5)
_cell_length_b 28.9919(13)
_cell_length_c 11.9052(5)
_cell_measurement_reflns_used 14506
_cell_measurement_temperature 100(2)
_cell_measurement_theta_max 28.03
_cell_measurement_theta_min 2.25
_cell_volume 3608.7(3)
_computing_cell_refinement 'SMART-NT 5.6 (Bruker AXS Inc., 2005)'
_computing_data_collection 'SMART-NT 5.6 (Bruker AXS Inc., 2005)'
_computing_data_reduction 'SAINT+ 6.45 (Bruker AXS Inc., 2003)'
_computing_molecular_graphics 'SHELXTL 6.14 (BrukerAXS Inc., 2003)'
_computing_publication_material 'SHELXTL 6.14 (BrukerAXS Inc., 2003)'
_computing_structure_refinement 'SHELXTL 6.14 (BrukerAXS Inc., 2003)'
_computing_structure_solution 'SHELXTL 6.14 (BrukerAXS Inc., 2003)'
_diffrn_ambient_temperature 100(2)
_diffrn_detector_area_resol_mean 8.333
_diffrn_measured_fraction_theta_full 0.994
_diffrn_measured_fraction_theta_max 0.991
_diffrn_measurement_device_type 'Bruker SMART Apex'
_diffrn_measurement_method 'CCD area detector'
_diffrn_radiation_monochromator graphite
_diffrn_radiation_source 'rotating anode'
_diffrn_radiation_type MoK\a
_diffrn_radiation_wavelength 0.71073
_diffrn_reflns_av_R_equivalents 0.0297
_diffrn_reflns_av_sigmaI/netI 0.0346
_diffrn_reflns_limit_h_max 13
_diffrn_reflns_limit_h_min -11
_diffrn_reflns_limit_k_max 35
_diffrn_reflns_limit_k_min -35
_diffrn_reflns_limit_l_max 12
_diffrn_reflns_limit_l_min -14
_diffrn_reflns_number 18231
_diffrn_reflns_theta_full 25.00
_diffrn_reflns_theta_max 25.68
_diffrn_reflns_theta_min 2.56
_exptl_absorpt_coefficient_mu 1.361
_exptl_absorpt_correction_T_max 0.937
_exptl_absorpt_correction_T_min 0.763
_exptl_absorpt_correction_type multi-scan
_exptl_absorpt_process_details 'SADABS (Bruker AXS Inc., 2005)'
_exptl_crystal_colour 'pale yellow'
_exptl_crystal_density_diffrn 1.704
_exptl_crystal_density_method 'not measured'
_exptl_crystal_description plate
_exptl_crystal_F_000 1900
_exptl_crystal_size_max 0.22
_exptl_crystal_size_mid 0.17
_exptl_crystal_size_min 0.05
_refine_diff_density_max 1.059
_refine_diff_density_min -1.284
_refine_diff_density_rms 0.109
_refine_ls_extinction_method none
_refine_ls_goodness_of_fit_ref 1.071
_refine_ls_hydrogen_treatment mixed
_refine_ls_matrix_type full
_refine_ls_number_parameters 594
_refine_ls_number_reflns 6787
_refine_ls_number_restraints 45
_refine_ls_restrained_S_all 1.070
_refine_ls_R_factor_all 0.0490
_refine_ls_R_factor_gt 0.0418
_refine_ls_shift/su_max 0.001
_refine_ls_shift/su_mean 0.000
_refine_ls_structure_factor_coef Fsqd
_refine_ls_weighting_details 'calc w=1/[\s^2^(Fo^2^)+(0.0287P)^2^+18.2612P] where P=(Fo^2^+2Fc^2^)/3'
_refine_ls_weighting_scheme calc
_refine_ls_wR_factor_gt 0.0874
_refine_ls_wR_factor_ref 0.0902
_reflns_number_gt 6042
_reflns_number_total 6787
_reflns_threshold_expression >2sigma(I)
_cod_duplicate_entry 7200261
_cod_data_source_file b811376a.cif
_cod_data_source_block 26103
_cod_depositor_comments
;
 Updated bibliographic information.

 Antanas Vaitkus,
 2019-09-18

 Marked entry as a duplicate of entry 7200261.

 Antanas Vaitkus,
 2019-09-18
;
_cod_original_sg_symbol_H-M 'P 21/n'
_cod_database_code 7215625

loop_
_symmetry_equiv_pos_as_xyz
'x, y, z'
'-x+1/2, y+1/2, -z+1/2'
'-x, -y, -z'
'x-1/2, -y-1/2, z-1/2'

loop_
_atom_site_label
_atom_site_type_symbol
_atom_site_fract_x
_atom_site_fract_y
_atom_site_fract_z
_atom_site_U_iso_or_equiv
_atom_site_adp_type
_atom_site_occupancy
_atom_site_symmetry_multiplicity
_atom_site_calc_flag
_atom_site_refinement_flags
_atom_site_disorder_assembly
_atom_site_disorder_group
Ce1 Ce 0.30601(2) 0.431273(8) 0.53611(2) 0.00858(7) Uani 1 1 d . . .
O1 O 0.4228(3) 0.42006(11) 0.7569(3) 0.0176(7) Uani 1 1 d D . .
H11 H 0.504(3) 0.4247(18) 0.772(5) 0.026 Uiso 1 1 d D . .
H12 H 0.390(5) 0.4108(18) 0.805(4) 0.026 Uiso 1 1 d D . .
O2 O 0.1537(3) 0.43190(11) 0.6427(3) 0.0171(6) Uani 1 1 d D . .
H21 H 0.120(5) 0.4123(16) 0.674(5) 0.026 Uiso 1 1 d D . .
H22 H 0.143(5) 0.4585(14) 0.669(5) 0.026 Uiso 1 1 d D . .
O3 O 0.3178(3) 0.34965(11) 0.5910(3) 0.0157(7) Uani 1 1 d D . .
H31 H 0.360(5) 0.3391(17) 0.660(3) 0.024 Uiso 1 1 d D . .
H32 H 0.287(5) 0.3311(16) 0.534(4) 0.024 Uiso 1 1 d D . .
O4 O 0.5400(3) 0.43248(11) 0.5802(3) 0.0151(6) Uani 1 1 d D . .
H41 H 0.590(4) 0.4147(16) 0.563(5) 0.023 Uiso 1 1 d D . .
H42 H 0.573(5) 0.4592(13) 0.595(5) 0.023 Uiso 1 1 d D . .
O5 O 0.3776(3) 0.50680(11) 0.6444(3) 0.0185(7) Uani 1 1 d D . .
H51 H 0.344(5) 0.5337(14) 0.618(5) 0.028 Uiso 1 1 d D . .
H52 H 0.417(5) 0.5068(19) 0.722(3) 0.028 Uiso 1 1 d D . .
O6 O 0.3422(3) 0.48198(10) 0.3724(3) 0.0141(6) Uani 1 1 d D . .
H61 H 0.272(4) 0.4857(18) 0.311(4) 0.021 Uiso 1 1 d D . .
H62 H 0.391(4) 0.4667(16) 0.344(4) 0.021 Uiso 1 1 d D . .
O7 O 0.1383(3) 0.49382(11) 0.4518(3) 0.0173(7) Uani 1 1 d D . .
H71 H 0.063(4) 0.4875(18) 0.399(4) 0.026 Uiso 1 1 d D . .
H72 H 0.150(5) 0.5228(12) 0.465(5) 0.026 Uiso 1 1 d D . .
O8 O 0.1084(3) 0.39601(11) 0.3937(3) 0.0166(7) Uani 1 1 d D . .
H81 H 0.093(5) 0.3954(18) 0.320(3) 0.025 Uiso 1 1 d D . .
H82 H 0.039(4) 0.3955(18) 0.408(5) 0.025 Uiso 1 1 d D . .
C1 C 0.4940(4) 0.28984(14) 0.2359(4) 0.0113(8) Uani 1 1 d . . .
C2 C 0.4558(4) 0.24718(14) 0.2657(4) 0.0110(8) Uani 1 1 d . . .
H2A H 0.3991 0.2459 0.3086 0.013 Uiso 1 1 calc R . .
C3 C 0.5007(4) 0.20652(14) 0.2327(4) 0.0104(8) Uani 1 1 d . . .
C4 C 0.5862(4) 0.20823(14) 0.1719(4) 0.0133(9) Uani 1 1 d . . .
H4A H 0.6189 0.1806 0.1513 0.016 Uiso 1 1 calc R . .
C5 C 0.6230(4) 0.25071(15) 0.1419(4) 0.0173(9) Uani 1 1 d . . .
H5A H 0.6802 0.2520 0.0996 0.021 Uiso 1 1 calc R . .
C6 C 0.5775(4) 0.29119(15) 0.1728(4) 0.0140(9) Uani 1 1 d . . .
H6A H 0.6031 0.3200 0.1510 0.017 Uiso 1 1 calc R . .
C7 C 0.4507(4) 0.33341(14) 0.2727(4) 0.0107(8) Uani 1 1 d . . .
N1 N 0.4907(3) 0.37516(12) 0.2532(3) 0.0122(7) Uani 1 1 d . . .
N2 N 0.4346(3) 0.40490(12) 0.3040(3) 0.0127(7) Uani 1 1 d . . .
N3 N 0.3641(3) 0.38232(12) 0.3535(3) 0.0137(8) Uani 1 1 d . . .
N4 N 0.3720(3) 0.33668(12) 0.3346(3) 0.0120(7) Uani 1 1 d . . .
C8 C 0.4621(4) 0.16134(14) 0.2632(4) 0.0105(8) Uani 1 1 d . . .
N5 N 0.3747(3) 0.15332(12) 0.3124(3) 0.0119(7) Uani 1 1 d D . .
H5 H 0.326(4) 0.1713(15) 0.332(4) 0.014 Uiso 1 1 d D . .
N6 N 0.3658(4) 0.10785(12) 0.3269(3) 0.0149(8) Uani 1 1 d . . .
N7 N 0.4468(3) 0.08839(12) 0.2865(3) 0.0140(8) Uani 1 1 d . . .
N8 N 0.5085(3) 0.12081(12) 0.2460(3) 0.0124(7) Uani 1 1 d . . .
C9 C 0.2018(4) 0.20304(14) 0.0197(3) 0.0080(8) Uani 1 1 d U . .
C10 C 0.2439(4) 0.24600(14) -0.0043(4) 0.0116(8) Uani 1 1 d . . .
H10A H 0.3069 0.2476 -0.0402 0.014 Uiso 1 1 calc R . .
C11 C 0.1943(4) 0.28645(14) 0.0238(4) 0.0102(8) Uani 1 1 d . . .
C12 C 0.1011(4) 0.28402(15) 0.0761(4) 0.0138(9) Uani 1 1 d . . .
H12A H 0.0671 0.3116 0.0957 0.017 Uiso 1 1 calc R . .
C13 C 0.0586(4) 0.24174(16) 0.0996(4) 0.0175(9) Uani 1 1 d . . .
H13A H -0.0053 0.2404 0.1344 0.021 Uiso 1 1 calc R . .
C14 C 0.1086(4) 0.20103(15) 0.0724(4) 0.0137(9) Uani 1 1 d . . .
H14A H 0.0796 0.1720 0.0896 0.016 Uiso 1 1 calc R . .
C15 C 0.2548(4) 0.15963(13) -0.0080(4) 0.0095(8) Uani 1 1 d . . .
N9 N 0.2214(3) 0.11768(12) 0.0155(3) 0.0128(7) Uani 1 1 d . . .
N10 N 0.2941(3) 0.08853(12) -0.0209(3) 0.0141(8) Uani 1 1 d . . .
N11 N 0.3678(4) 0.11250(12) -0.0643(3) 0.0145(8) Uani 1 1 d . . .
N12 N 0.3448(3) 0.15765(12) -0.0571(3) 0.0121(7) Uani 1 1 d . . .
C16 C 0.2378(4) 0.33205(14) -0.0021(4) 0.0096(8) Uani 1 1 d . . .
N13 N 0.3154(3) 0.33887(12) -0.0636(3) 0.0124(7) Uani 1 1 d . . .
N14 N 0.3281(4) 0.38494(12) -0.0681(3) 0.0158(8) Uani 1 1 d . . .
N15 N 0.2605(4) 0.40470(12) -0.0108(3) 0.0144(8) Uani 1 1 d . . .
N16 N 0.2025(3) 0.37222(12) 0.0317(3) 0.0123(7) Uani 1 1 d . . .
O11 O 0.2156(3) 0.28619(10) 0.4137(3) 0.0147(6) Uani 1 1 d D . .
H111 H 0.258(5) 0.3017(16) 0.381(4) 0.022 Uiso 1 1 d D . .
H112 H 0.140(3) 0.2930(18) 0.375(4) 0.022 Uiso 1 1 d D . .
O12 O 0.2156(3) 0.19410(11) 0.4032(3) 0.0153(6) Uani 1 1 d D . .
H121 H 0.250(5) 0.1808(17) 0.469(4) 0.023 Uiso 1 1 d D . .
H122 H 0.224(5) 0.2233(12) 0.407(5) 0.023 Uiso 1 1 d D . .
O13 O 0.6691(3) 0.42726(12) 0.9112(3) 0.0266(8) Uani 1 1 d D . .
H131 H 0.731(5) 0.416(2) 0.891(5) 0.040 Uiso 1 1 d D . .
H132 H 0.699(6) 0.4527(15) 0.944(5) 0.040 Uiso 1 1 d D . .
O14 O 0.4432(3) 0.30236(11) 0.8008(3) 0.0144(6) Uani 1 1 d D . .
H141 H 0.521(3) 0.3085(18) 0.838(4) 0.022 Uiso 1 1 d D . .
H142 H 0.407(5) 0.3118(18) 0.847(4) 0.022 Uiso 1 1 d D . .
O15 O 0.9539(3) 0.29337(11) 0.3078(3) 0.0167(7) Uani 1 1 d D . .
H151 H 0.926(5) 0.3057(18) 0.358(4) 0.025 Uiso 1 1 d D . .
H152 H 0.942(5) 0.2653(12) 0.307(5) 0.025 Uiso 1 1 d D . .
O16 O 0.1273(3) 0.49647(11) 0.1711(3) 0.0203(7) Uani 1 1 d D . .
H161 H 0.087(5) 0.4708(14) 0.167(5) 0.031 Uiso 1 1 d D . .
H162 H 0.083(5) 0.5199(16) 0.186(5) 0.031 Uiso 1 1 d D . .
O17 O 0.0485(3) 0.40635(11) 0.1510(3) 0.0167(7) Uani 1 1 d D . .
H171 H -0.021(4) 0.3909(17) 0.127(5) 0.025 Uiso 1 1 d D . .
H172 H 0.091(5) 0.3938(18) 0.113(5) 0.025 Uiso 1 1 d D . .
O18 O 0.1745(4) 0.49592(13) 0.9558(4) 0.0375(10) Uani 1 1 d D . .
H181 H 0.206(6) 0.4681(15) 0.961(6) 0.056 Uiso 1 1 d D . .
H182 H 0.141(6) 0.501(2) 1.010(5) 0.056 Uiso 1 1 d D . .
O19 O 0.8357(3) 0.34989(11) 0.1166(3) 0.0189(7) Uani 1 1 d D . .
H191 H 0.874(5) 0.3311(17) 0.173(4) 0.028 Uiso 1 1 d D . .
H192 H 0.794(5) 0.3705(16) 0.139(5) 0.028 Uiso 1 1 d D . .
O20 O 0.8908(3) 0.48054(11) 0.2789(3) 0.0217(7) Uani 1 1 d D . .
H201 H 0.862(5) 0.485(2) 0.201(3) 0.033 Uiso 1 1 d D . .
H202 H 0.848(5) 0.4562(15) 0.281(5) 0.033 Uiso 1 1 d D . .
O21 O 0.6772(3) 0.41132(12) 0.1670(3) 0.0246(8) Uani 1 1 d D . .
H211 H 0.630(5) 0.3963(19) 0.196(5) 0.037 Uiso 1 1 d D . .
H212 H 0.627(5) 0.4263(19) 0.111(4) 0.037 Uiso 1 1 d D . .
O22A O 0.5473(8) 0.5152(3) 0.8826(7) 0.0300(17) Uiso 0.50 1 d P A 1
O22B O 0.5023(8) 0.5187(3) 0.9141(7) 0.0319(18) Uiso 0.50 1 d P B 2

loop_
_atom_site_aniso_label
_atom_site_aniso_U_11
_atom_site_aniso_U_22
_atom_site_aniso_U_33
_atom_site_aniso_U_23
_atom_site_aniso_U_13
_atom_site_aniso_U_12
Ce1 0.00947(12) 0.00707(11) 0.01076(12) 0.00015(9) 0.00554(8) -0.00055(9)
O1 0.0160(16) 0.0208(17) 0.0187(17) 0.0025(13) 0.0095(14) -0.0047(13)
O2 0.0217(17) 0.0119(15) 0.0241(17) 0.0020(14) 0.0158(14) -0.0014(14)
O3 0.0220(18) 0.0142(16) 0.0096(15) -0.0018(12) 0.0042(13) 0.0001(13)
O4 0.0143(15) 0.0116(15) 0.0226(16) -0.0038(14) 0.0106(13) 0.0002(13)
O5 0.0222(18) 0.0125(16) 0.0221(18) -0.0015(14) 0.0095(15) -0.0011(13)
O6 0.0141(16) 0.0114(15) 0.0195(17) -0.0008(12) 0.0094(13) 0.0024(12)
O7 0.0153(16) 0.0143(16) 0.0232(18) 0.0010(13) 0.0079(14) 0.0007(13)
O8 0.0131(16) 0.0240(17) 0.0143(16) -0.0023(13) 0.0068(13) -0.0035(13)
C1 0.013(2) 0.012(2) 0.0070(19) 0.0003(16) 0.0009(16) -0.0022(16)
C2 0.007(2) 0.015(2) 0.010(2) -0.0012(16) 0.0026(16) 0.0007(16)
C3 0.0080(19) 0.012(2) 0.0083(19) -0.0003(16) 0.0000(16) -0.0005(15)
C4 0.017(2) 0.010(2) 0.017(2) -0.0014(17) 0.0108(18) 0.0035(17)
C5 0.017(2) 0.020(2) 0.019(2) 0.0007(18) 0.0120(19) 0.0023(18)
C6 0.017(2) 0.011(2) 0.017(2) 0.0002(17) 0.0107(18) -0.0039(17)
C7 0.0059(19) 0.012(2) 0.013(2) -0.0003(16) 0.0019(16) 0.0003(15)
N1 0.0118(18) 0.0090(17) 0.0169(19) -0.0016(14) 0.0065(15) -0.0006(14)
N2 0.0152(19) 0.0091(17) 0.0164(19) -0.0014(14) 0.0087(15) 0.0006(14)
N3 0.0157(19) 0.0111(18) 0.0181(19) -0.0012(15) 0.0104(15) -0.0005(14)
N4 0.0158(19) 0.0076(17) 0.0143(18) -0.0001(14) 0.0076(15) -0.0007(14)
C8 0.010(2) 0.014(2) 0.009(2) -0.0001(16) 0.0038(16) 0.0012(16)
N5 0.0133(19) 0.0078(17) 0.0167(19) 0.0012(14) 0.0080(15) 0.0012(14)
N6 0.019(2) 0.0109(18) 0.018(2) 0.0005(15) 0.0115(16) 0.0001(15)
N7 0.0154(19) 0.0104(17) 0.0168(19) -0.0009(14) 0.0067(15) 0.0004(14)
N8 0.0111(18) 0.0104(17) 0.0151(18) -0.0004(14) 0.0041(15) 0.0005(14)
C9 0.0088(11) 0.0095(11) 0.0052(11) 0.0004(8) 0.0020(8) 0.0005(9)
C10 0.008(2) 0.013(2) 0.014(2) 0.0036(16) 0.0043(17) 0.0017(16)
C11 0.010(2) 0.013(2) 0.0070(19) -0.0013(16) 0.0024(16) -0.0004(16)
C12 0.016(2) 0.012(2) 0.016(2) -0.0011(17) 0.0088(18) 0.0010(17)
C13 0.019(2) 0.020(2) 0.019(2) -0.0006(18) 0.0136(19) 0.0011(18)
C14 0.016(2) 0.010(2) 0.016(2) 0.0014(17) 0.0070(18) -0.0021(16)
C15 0.0088(19) 0.0071(19) 0.011(2) 0.0015(15) 0.0023(16) 0.0006(15)
N9 0.0144(18) 0.0107(17) 0.0148(18) -0.0008(14) 0.0072(15) 0.0004(14)
N10 0.0151(19) 0.0113(17) 0.0184(19) -0.0015(15) 0.0091(15) -0.0020(14)
N11 0.0176(19) 0.0102(17) 0.0160(19) -0.0014(14) 0.0063(16) 0.0011(14)
N12 0.0134(18) 0.0097(17) 0.0149(18) 0.0002(14) 0.0071(15) 0.0010(14)
C16 0.010(2) 0.011(2) 0.0076(19) 0.0010(15) 0.0024(16) 0.0016(15)
N13 0.0153(18) 0.0105(17) 0.0124(18) 0.0006(14) 0.0065(15) -0.0006(14)
N14 0.018(2) 0.0094(17) 0.022(2) 0.0036(15) 0.0101(16) 0.0016(15)
N15 0.0181(19) 0.0107(18) 0.0171(19) -0.0009(15) 0.0098(16) 0.0005(15)
N16 0.0148(19) 0.0092(17) 0.0145(19) 0.0004(14) 0.0074(15) -0.0005(14)
O11 0.0152(16) 0.0145(16) 0.0180(16) 0.0018(13) 0.0103(13) -0.0020(13)
O12 0.0206(17) 0.0104(15) 0.0170(16) 0.0030(12) 0.0094(14) 0.0015(13)
O13 0.0203(18) 0.0227(19) 0.037(2) -0.0049(16) 0.0112(16) -0.0001(15)
O14 0.0146(16) 0.0173(16) 0.0152(16) 0.0002(13) 0.0100(13) 0.0028(13)
O15 0.0206(17) 0.0134(15) 0.0208(17) -0.0046(14) 0.0134(14) -0.0013(13)
O16 0.0230(18) 0.0137(16) 0.0251(18) 0.0002(14) 0.0096(15) 0.0011(13)
O17 0.0146(17) 0.0159(16) 0.0223(18) -0.0042(13) 0.0097(14) -0.0014(13)
O18 0.055(3) 0.0164(18) 0.056(3) 0.0021(19) 0.039(2) 0.0067(18)
O19 0.0215(18) 0.0188(17) 0.0200(17) -0.0002(14) 0.0116(14) 0.0009(13)
O20 0.0218(18) 0.0160(17) 0.032(2) -0.0003(15) 0.0151(16) -0.0014(14)
O21 0.0230(19) 0.0218(18) 0.034(2) 0.0077(15) 0.0158(16) -0.0013(14)

loop_
_atom_type_symbol
_atom_type_description
_atom_type_scat_dispersion_real
_atom_type_scat_dispersion_imag
_atom_type_scat_source
C C 0.0033 0.0016 'International Tables Vol C Tables 4.2.6.8 and 6.1.1.4'
H H 0.0000 0.0000 'International Tables Vol C Tables 4.2.6.8 and 6.1.1.4'
N N 0.0061 0.0033 'International Tables Vol C Tables 4.2.6.8 and 6.1.1.4'
O O 0.0106 0.0060 'International Tables Vol C Tables 4.2.6.8 and 6.1.1.4'
Ce Ce -0.2486 2.6331 'International Tables Vol C Tables 4.2.6.8 and 6.1.1.4'

loop_
_geom_angle_atom_site_label_1
_geom_angle_atom_site_label_2
_geom_angle_atom_site_label_3
_geom_angle
O3 Ce1 O2 81.38(11)
O3 Ce1 O8 74.43(11)
O2 Ce1 O8 74.96(11)
O3 Ce1 O4 90.37(11)
O2 Ce1 O4 139.98(10)
O8 Ce1 O4 140.11(10)
O3 Ce1 O1 68.63(10)
O2 Ce1 O1 69.92(11)
O8 Ce1 O1 131.79(11)
O4 Ce1 O1 70.60(10)
O3 Ce1 O5 136.66(11)
O2 Ce1 O5 83.24(11)
O8 Ce1 O5 138.66(11)
O4 Ce1 O5 76.27(10)
O1 Ce1 O5 68.04(11)
O3 Ce1 O7 139.12(11)
O2 Ce1 O7 69.34(11)
O8 Ce1 O7 70.90(11)
O4 Ce1 O7 130.36(10)
O1 Ce1 O7 122.63(11)
O5 Ce1 O7 68.64(11)
O3 Ce1 O6 137.98(10)
O2 Ce1 O6 135.16(10)
O8 Ce1 O6 93.68(10)
O4 Ce1 O6 73.11(10)
O1 Ce1 O6 134.53(10)
O5 Ce1 O6 77.53(10)
O7 Ce1 O6 65.98(10)
O3 Ce1 N3 73.63(10)
O2 Ce1 N3 141.63(11)
O8 Ce1 N3 70.60(11)
O4 Ce1 N3 69.76(10)
O1 Ce1 N3 123.93(11)
O5 Ce1 N3 134.54(11)
O7 Ce1 N3 113.14(10)
O6 Ce1 N3 64.44(10)
Ce1 O1 H11 108(4)
Ce1 O1 H12 125(4)
H11 O1 H12 127(5)
Ce1 O2 H21 137(4)
Ce1 O2 H22 114(4)
H21 O2 H22 107(5)
Ce1 O3 H31 125(4)
Ce1 O3 H32 116(4)
H31 O3 H32 118(5)
Ce1 O4 H41 133(4)
Ce1 O4 H42 114(4)
H41 O4 H42 109(5)
Ce1 O5 H51 125(4)
Ce1 O5 H52 119(4)
H51 O5 H52 112(5)
Ce1 O6 H61 111(3)
Ce1 O6 H62 107(3)
H61 O6 H62 104(5)
Ce1 O7 H71 121(4)
Ce1 O7 H72 126(4)
H71 O7 H72 113(5)
Ce1 O8 H81 121(4)
Ce1 O8 H82 122(4)
H81 O8 H82 111(5)
C2 C1 C6 119.2(4)
C2 C1 C7 121.3(4)
C6 C1 C7 119.5(4)
C3 C2 C1 120.2(4)
C3 C2 H2A 119.9
C1 C2 H2A 119.9
C2 C3 C4 120.1(4)
C2 C3 C8 121.1(4)
C4 C3 C8 118.7(4)
C5 C4 C3 119.3(4)
C5 C4 H4A 120.3
C3 C4 H4A 120.3
C6 C5 C4 120.9(4)
C6 C5 H5A 119.5
C4 C5 H5A 119.5
C5 C6 C1 120.2(4)
C5 C6 H6A 119.9
C1 C6 H6A 119.9
N1 C7 N4 111.0(4)
N1 C7 C1 123.7(4)
N4 C7 C1 125.2(4)
N2 N1 C7 105.2(3)
N3 N2 N1 109.8(3)
N2 N3 N4 109.0(3)
N2 N3 Ce1 115.5(2)
N4 N3 Ce1 131.2(3)
C7 N4 N3 104.9(3)
N8 C8 N5 107.8(4)
N8 C8 C3 125.7(4)
N5 C8 C3 126.5(4)
C8 N5 N6 109.2(3)
C8 N5 H5 132(3)
N6 N5 H5 119(3)
N7 N6 N5 106.6(3)
N6 N7 N8 110.2(3)
C8 N8 N7 106.2(3)
C10 C9 C14 119.4(4)
C10 C9 C15 121.3(4)
C14 C9 C15 119.3(4)
C11 C10 C9 120.6(4)
C11 C10 H10A 119.7
C9 C10 H10A 119.7
C10 C11 C12 119.6(4)
C10 C11 C16 120.9(4)
C12 C11 C16 119.5(4)
C13 C12 C11 120.2(4)
C13 C12 H12A 119.9
C11 C12 H12A 119.9
C12 C13 C14 120.5(4)
C12 C13 H13A 119.8
C14 C13 H13A 119.8
C13 C14 C9 119.8(4)
C13 C14 H14A 120.1
C9 C14 H14A 120.1
N9 C15 N12 111.5(4)
N9 C15 C9 124.3(4)
N12 C15 C9 124.2(4)
C15 N9 N10 104.8(3)
N11 N10 N9 109.4(3)
N10 N11 N12 109.0(3)
C15 N12 N11 105.2(3)
N16 C16 N13 110.9(4)
N16 C16 C11 124.0(4)
N13 C16 C11 125.0(4)
C16 N13 N14 105.5(3)
N15 N14 N13 108.8(3)
N14 N15 N16 109.7(3)
C16 N16 N15 105.1(3)
H111 O11 H112 104(5)
H121 O12 H122 114(5)
H131 O13 H132 104(6)
H141 O14 H142 104(5)
H151 O15 H152 109(5)
H161 O16 H162 110(5)
H171 O17 H172 102(5)
H181 O18 H182 112(6)
H191 O19 H192 112(5)
H201 O20 H202 100(5)
H211 O21 H212 105(6)

loop_
_geom_bond_atom_site_label_1
_geom_bond_atom_site_label_2
_geom_bond_distance
Ce1 O3 2.446(3)
Ce1 O2 2.470(3)
Ce1 O8 2.472(3)
Ce1 O4 2.483(3)
Ce1 O1 2.498(3)
Ce1 O5 2.521(3)
Ce1 O7 2.543(3)
Ce1 O6 2.588(3)
Ce1 N3 2.862(4)
O1 H11 0.87(3)
O1 H12 0.83(3)
O2 H21 0.84(3)
O2 H22 0.86(3)
O3 H31 0.84(3)
O3 H32 0.83(3)
O4 H41 0.84(3)
O4 H42 0.85(3)
O5 H51 0.87(3)
O5 H52 0.86(3)
O6 H61 0.87(3)
O6 H62 0.86(3)
O7 H71 0.87(3)
O7 H72 0.86(3)
O8 H81 0.84(3)
O8 H82 0.86(3)
C1 C2 1.396(6)
C1 C6 1.398(6)
C1 C7 1.476(6)
C2 C3 1.393(6)
C2 H2A 0.9500
C3 C4 1.396(6)
C3 C8 1.466(6)
C4 C5 1.386(6)
C4 H4A 0.9500
C5 C6 1.381(6)
C5 H5A 0.9500
C6 H6A 0.9500
C7 N1 1.340(5)
C7 N4 1.342(5)
N1 N2 1.334(5)
N2 N3 1.318(5)
N3 N4 1.350(5)
C8 N8 1.331(5)
C8 N5 1.331(5)
N5 N6 1.338(5)
N5 H5 0.84(3)
N6 N7 1.300(5)
N7 N8 1.355(5)
C9 C10 1.398(6)
C9 C14 1.401(6)
C9 C15 1.479(5)
C10 C11 1.389(6)
C10 H10A 0.9500
C11 C12 1.399(6)
C11 C16 1.479(6)
C12 C13 1.380(6)
C12 H12A 0.9500
C13 C14 1.394(6)
C13 H13A 0.9500
C14 H14A 0.9500
C15 N9 1.332(5)
C15 N12 1.338(5)
N9 N10 1.350(5)
N10 N11 1.320(5)
N11 N12 1.343(5)
C16 N16 1.338(5)
C16 N13 1.340(5)
N13 N14 1.346(5)
N14 N15 1.319(5)
N15 N16 1.343(5)
O11 H111 0.84(3)
O11 H112 0.83(3)
O12 H121 0.83(3)
O12 H122 0.85(3)
O13 H131 0.87(4)
O13 H132 0.85(4)
O14 H141 0.84(3)
O14 H142 0.83(3)
O15 H151 0.85(3)
O15 H152 0.82(3)
O16 H161 0.86(3)
O16 H162 0.89(3)
O17 H171 0.85(3)
O17 H172 0.85(3)
O18 H181 0.87(4)
O18 H182 0.87(4)
O19 H191 0.85(3)
O19 H192 0.86(3)
O20 H201 0.87(3)
O20 H202 0.86(3)
O21 H211 0.85(4)
O21 H212 0.82(3)

loop_
_geom_hbond_atom_site_label_D
_geom_hbond_atom_site_label_H
_geom_hbond_atom_site_label_A
_geom_hbond_distance_DH
_geom_hbond_distance_HA
_geom_hbond_distance_DA
_geom_hbond_angle_DHA
_geom_hbond_site_symmetry_A
O1 H11 O13 0.87(3) 1.99(4) 2.716(5) 139(5) .
O1 H12 N14 0.83(3) 2.02(4) 2.847(5) 174(6) 1_556
O2 H21 N8 0.84(3) 2.00(4) 2.819(5) 165(5) 4_566
O2 H22 O20 0.86(3) 1.95(3) 2.811(5) 176(5) 3_666
O3 H31 O14 0.84(3) 1.92(4) 2.748(4) 167(5) .
O3 H32 O11 0.83(3) 1.89(3) 2.721(4) 176(5) .
O4 H41 N9 0.84(3) 1.99(4) 2.826(5) 170(5) 4_666
O4 H42 O6 0.85(3) 1.92(3) 2.771(4) 176(5) 3_666
O5 H51 N10 0.87(3) 2.23(4) 3.072(5) 162(5) 2
O5 H52 O22A 0.86(3) 1.96(4) 2.795(8) 163(5) .
O5 H52 O22B 0.86(3) 2.17(4) 3.022(9) 170(5) .
O6 H61 O16 0.87(3) 1.88(3) 2.747(5) 175(5) .
O6 H62 N2 0.86(3) 1.96(4) 2.709(5) 145(5) .
O7 H71 O20 0.87(3) 1.96(3) 2.821(5) 174(5) 1_455
O7 H72 N10 0.86(3) 2.04(4) 2.888(5) 170(5) 2
O8 H81 O17 0.84(3) 1.91(4) 2.735(5) 169(5) .
O8 H82 N11 0.86(3) 2.07(4) 2.927(5) 174(5) 4_566
N5 H5 O12 0.84(3) 1.86(4) 2.674(5) 161(5) .
O11 H111 N4 0.84(3) 1.87(4) 2.703(5) 170(5) .
O11 H112 O15 0.83(3) 1.95(4) 2.751(5) 163(5) 1_455
O12 H121 O19 0.83(3) 1.89(3) 2.724(5) 177(5) 4_566
O12 H122 O11 0.85(3) 1.83(3) 2.673(4) 171(5) .
O13 H131 N6 0.87(4) 2.05(4) 2.918(5) 174(6) 4_666
O13 H132 O18 0.85(4) 2.10(4) 2.921(6) 162(6) 3_667
O14 H141 O12 0.84(3) 2.03(4) 2.852(5) 163(5) 4_666
O14 H142 N13 0.83(3) 1.90(3) 2.731(5) 173(5) 1_556
O15 H151 N12 0.85(3) 1.91(4) 2.743(5) 168(5) 4_666
O15 H152 O14 0.82(3) 1.96(4) 2.778(4) 170(5) 4_665
O16 H161 O17 0.86(3) 1.91(4) 2.741(5) 160(5) .
O16 H162 N7 0.89(3) 2.06(4) 2.890(5) 154(5) 2
O17 H171 O19 0.85(3) 1.97(4) 2.799(5) 164(5) 1_455
O17 H172 N16 0.85(3) 1.94(4) 2.785(5) 173(5) .
O18 H181 N15 0.87(4) 1.93(4) 2.794(5) 171(7) 1_556
O18 H182 O16 0.87(4) 1.98(4) 2.798(5) 156(7) 1_556
O19 H191 O15 0.85(3) 1.88(4) 2.728(5) 174(6) .
O19 H192 O21 0.86(3) 1.89(4) 2.732(5) 170(5) .
O20 H201 O18 0.87(3) 1.84(4) 2.707(6) 169(6) 3_666
O20 H202 O21 0.86(3) 2.31(4) 3.038(5) 143(5) .
O21 H211 N1 0.85(4) 2.01(4) 2.842(5) 165(6) .
O21 H212 O22A 0.82(3) 2.61(5) 3.185(9) 128(5) 3_666
O21 H212 O22B 0.82(3) 2.10(5) 2.775(9) 139(6) 3_666
